data_4133202
loop_
_publ_author_name
'Hsieh, Ya-Chu'
'Wu, Cheng-Feng'
'Chen, Yi-Ting'
'Fang, Chia-Te'
'Wang, Chi-Shin'
'Li, Chia-Hsin'
'Chen, Liang-Yu'
'Cheng, Mu-Jeng'
'Chueh, Chu-Chen'
'Chou, Pi-Tai'
'Wu, Yao-Ting'

_publ_section_title
;
 5,14-Diaryldiindeno[2,1- f:1',2' -j]picene: A New Stable [7]Helicene with
 a Partial Biradical Character.
;
_journal_issue 43
_journal_name_full 'Journal of the American Chemical Society'
_journal_page_first 14357
_journal_page_last 14366
_journal_paper_doi 10.1021/jacs.8b08840
_journal_volume 140
_journal_year 2018
_chemical_absolute_configuration rm
_chemical_formula_sum 'C28 H22'
_chemical_formula_weight 358.45
_space_group_crystal_system orthorhombic
_space_group_IT_number 43
_space_group_name_Hall 'F 2 -2d'
_space_group_name_H-M_alt 'F d d 2'
_atom_sites_solution_hydrogens geom
_audit_creation_method SHELXL-2014/6
_cell_angle_alpha 90
_cell_angle_beta 90
_cell_angle_gamma 90
_cell_formula_units_Z 16
_cell_length_a 13.736(4)
_cell_length_b 56.462(16)
_cell_length_c 9.796(3)
_cell_measurement_reflns_used 1377
_cell_measurement_temperature 100(2)
_cell_measurement_theta_max 23.5513
_cell_measurement_theta_min 2.7738
_cell_volume 7597(4)
_computing_cell_refinement 'SAINT V8.34A (Bruker AXS Inc., 2013)'
_computing_data_collection 'Bruker APEX2'
_computing_data_reduction 'SAINT V8.34A (Bruker AXS Inc., 2013)'
_computing_molecular_graphics 'Bruker SHELXTL'
_computing_publication_material 'Bruker SHELXTL'
_computing_structure_refinement 'SHELXL-2014/6 (Sheldrick, 2014)'
_diffrn_ambient_temperature 100(2)
_diffrn_detector_area_resol_mean 8.3333
_diffrn_measured_fraction_theta_full 0.980
_diffrn_measured_fraction_theta_max 0.948
_diffrn_measurement_device_type 'Bruker APEX-II CCD'
_diffrn_measurement_method '\f and \w scans'
_diffrn_radiation_type MoK\a
_diffrn_radiation_wavelength 0.71073
_diffrn_reflns_av_R_equivalents 0.0696
_diffrn_reflns_av_unetI/netI 0.0993
_diffrn_reflns_Laue_measured_fraction_full 0.980
_diffrn_reflns_Laue_measured_fraction_max 0.948
_diffrn_reflns_limit_h_max 17
_diffrn_reflns_limit_h_min -17
_diffrn_reflns_limit_k_max 70
_diffrn_reflns_limit_k_min -64
_diffrn_reflns_limit_l_max 12
_diffrn_reflns_limit_l_min -6
_diffrn_reflns_number 7913
_diffrn_reflns_point_group_measured_fraction_full 0.979
_diffrn_reflns_point_group_measured_fraction_max 0.945
_diffrn_reflns_theta_full 25.242
_diffrn_reflns_theta_max 26.668
_diffrn_reflns_theta_min 2.774
_exptl_absorpt_coefficient_mu 0.071
_exptl_absorpt_correction_T_max 0.9485
_exptl_absorpt_correction_T_min 0.7607
_exptl_absorpt_correction_type multi-scan
_exptl_absorpt_process_details 'SADABS V2014/4 (Bruker AXS Inc.)'
_exptl_crystal_colour 'Dark Red'
_exptl_crystal_density_diffrn 1.254
_exptl_crystal_density_meas ?
_exptl_crystal_density_method 'not measured'
_exptl_crystal_description Lamellar
_exptl_crystal_F_000 3040
_exptl_crystal_size_max 0.20
_exptl_crystal_size_mid 0.20
_exptl_crystal_size_min 0.03
_refine_diff_density_max 0.332
_refine_diff_density_min -0.335
_refine_diff_density_rms 0.071
_refine_ls_abs_structure_details
;
 Refined as an inversion twin.
;
_refine_ls_abs_structure_Flack 7(10)
_refine_ls_extinction_coef 0.0027(4)
_refine_ls_extinction_expression Fc^*^=kFc[1+0.001xFc^2^\l^3^/sin(2\q)]^-1/4^
_refine_ls_extinction_method SHELXL
_refine_ls_goodness_of_fit_ref 1.046
_refine_ls_hydrogen_treatment constr
_refine_ls_matrix_type full
_refine_ls_number_parameters 259
_refine_ls_number_reflns 2854
_refine_ls_number_restraints 1
_refine_ls_restrained_S_all 1.045
_refine_ls_R_factor_all 0.0991
_refine_ls_R_factor_gt 0.0729
_refine_ls_shift/su_max 0.069
_refine_ls_shift/su_mean 0.004
_refine_ls_structure_factor_coef Fsqd
_refine_ls_weighting_details 'w=1/[\s^2^(Fo^2^)+(0.0987P)^2^] where P=(Fo^2^+2Fc^2^)/3'
_refine_ls_weighting_scheme calc
_refine_ls_wR_factor_gt 0.1654
_refine_ls_wR_factor_ref 0.1778
_reflns_Friedel_coverage 0.882
_reflns_Friedel_fraction_full 0.978
_reflns_Friedel_fraction_max 0.943
_reflns_number_gt 2117
_reflns_number_total 2854
_reflns_threshold_expression 'I > 2\s(I)'
_cod_data_source_file ja8b08840_si_003.cif
_cod_data_source_block 170606LT
_cod_depositor_comments
;
The following automatic conversions were performed:

data item '_chemical_absolute_configuration' value 'RM' was changed
to 'rm' in accordance with the
/home/saulius/struct/COD-crude-data/automatic-downloads/DataCite-retrospective/ACS/depositions/lib/dictionaries/cif_core.dic
dictionary named 'cif_core.dic' version 2.4.2 last updated on
2011-04-26.

data item '_exptl_crystal_density_meas' value 'not measured' was
changed to '?' -- the value is perceived as not measured.

Automatic conversion script
Id: cif_fix_values 6909 2019-04-08 15:41:33Z antanas 
;
_cod_database_code 4133202
_shelx_space_group_comment
;
The symmetry employed for this shelxl refinement is uniquely defined
by the following loop, which should always be used as a source of
symmetry information in preference to the above space-group names.
They are only intended as comments.
;
_shelxl_version_number 2014/6

loop_
_space_group_symop_operation_xyz
'x, y, z'
'-x, -y, z'
'-x+1/4, y+1/4, z+1/4'
'x+1/4, -y+1/4, z+1/4'
'x, y+1/2, z+1/2'
'-x, -y+1/2, z+1/2'
'-x+1/4, y+3/4, z+3/4'
'x+1/4, -y+3/4, z+3/4'
'x+1/2, y, z+1/2'
'-x+1/2, -y, z+1/2'
'-x+3/4, y+1/4, z+3/4'
'x+3/4, -y+1/4, z+3/4'
'x+1/2, y+1/2, z'
'-x+1/2, -y+1/2, z'
'-x+3/4, y+3/4, z+1/4'
'x+3/4, -y+3/4, z+1/4'

loop_
_atom_site_label
_atom_site_type_symbol
_atom_site_fract_x
_atom_site_fract_y
_atom_site_fract_z
_atom_site_U_iso_or_equiv
_atom_site_adp_type
_atom_site_occupancy
_atom_site_site_symmetry_order
_atom_site_calc_flag
_atom_site_refinement_flags_posn
_atom_site_refinement_flags_adp
C1 C 0.2664(5) 0.14141(10) -0.1673(9) 0.044(2) Uani 1 1 d . .
H2 H 0.2221 0.1550 -0.1629 0.066 Uiso 1 1 calc R U
H3 H 0.2857 0.1387 -0.2623 0.066 Uiso 1 1 calc R U
H1 H 0.3244 0.1447 -0.1122 0.066 Uiso 1 1 calc R U
C2 C 0.2156(4) 0.11975(9) -0.1129(7) 0.0287(16) Uani 1 1 d . .
C3 C 0.1246(4) 0.12114(9) -0.0533(8) 0.0279(16) Uani 1 1 d . .
H4 H 0.0930 0.1361 -0.0485 0.033 Uiso 1 1 calc R U
C4 C 0.0777(4) 0.10132(8) -0.0001(7) 0.0229(15) Uani 1 1 d . .
C5 C 0.1247(4) 0.07938(8) -0.0069(7) 0.0196(14) Uani 1 1 d . .
C6 C 0.0735(3) 0.05815(8) 0.0489(7) 0.0182(13) Uani 1 1 d . .
C7 C 0.0744(4) 0.04898(8) 0.1790(7) 0.0166(13) Uani 1 1 d . .
C8 C 0.0115(3) 0.02786(8) 0.1817(6) 0.0159(13) Uani 1 1 d . .
C9 C 0.0173(3) 0.01246(8) 0.2933(8) 0.0176(13) Uani 1 1 d . .
C10 C -0.0193(4) 0.10382(9) 0.0673(9) 0.0305(17) Uani 1 1 d . .
H6 H -0.0478 0.1192 0.0431 0.046 Uiso 1 1 calc R U
H7 H -0.0113 0.1029 0.1666 0.046 Uiso 1 1 calc R U
H5 H -0.0624 0.0911 0.0365 0.046 Uiso 1 1 calc R U
C11 C 0.2147(4) 0.07731(8) -0.0703(7) 0.0230(14) Uani 1 1 d . .
C12 C 0.2604(4) 0.09753(9) -0.1210(7) 0.0262(15) Uani 1 1 d . .
H8 H 0.3229 0.0962 -0.1617 0.031 Uiso 1 1 calc R U
C13 C 0.2652(4) 0.05345(9) -0.0835(8) 0.0328(17) Uani 1 1 d . .
H10 H 0.3263 0.0554 -0.1338 0.049 Uiso 1 1 calc R U
H11 H 0.2228 0.0424 -0.1329 0.049 Uiso 1 1 calc R U
H9 H 0.2790 0.0471 0.0076 0.049 Uiso 1 1 calc R U
C14 C 0.0048(3) 0.04464(8) -0.0329(7) 0.0159(13) Uani 1 1 d . .
C15 C -0.0390(4) 0.02701(8) 0.0503(7) 0.0164(12) Uani 1 1 d . .
C16 C 0.1268(3) 0.05621(8) 0.2999(7) 0.0181(13) Uani 1 1 d . .
C17 C 0.1137(3) 0.04327(8) 0.4207(7) 0.0170(13) Uani 1 1 d . .
C18 C 0.1617(4) 0.05095(8) 0.5406(7) 0.0211(14) Uani 1 1 d . .
H15 H 0.1513 0.0428 0.6240 0.025 Uiso 1 1 calc R U
C19 C 0.2234(4) 0.07017(9) 0.5376(8) 0.0240(15) Uani 1 1 d . .
H14 H 0.2558 0.0750 0.6185 0.029 Uiso 1 1 calc R U
C20 C 0.2381(4) 0.08232(9) 0.4182(8) 0.0259(15) Uani 1 1 d . .
H13 H 0.2813 0.0954 0.4169 0.031 Uiso 1 1 calc R U
C21 C 0.1907(4) 0.07568(8) 0.3000(7) 0.0225(14) Uani 1 1 d . .
H12 H 0.2013 0.0843 0.2182 0.027 Uiso 1 1 calc R U
C22 C 0.0543(3) 0.02173(8) 0.4209(7) 0.0168(13) Uani 1 1 d . .
C23 C -0.1249(3) 0.01600(8) 0.0073(7) 0.0168(13) Uani 1 1 d . .
C24 C -0.1908(4) 0.00223(9) 0.0974(7) 0.0218(14) Uani 1 1 d . .
H18 H -0.1822 0.0074 0.1921 0.033 Uiso 1 1 calc R U
H17 H -0.1752 -0.0147 0.0901 0.033 Uiso 1 1 calc R U
H16 H -0.2585 0.0048 0.0695 0.033 Uiso 1 1 calc R U
C25 C -0.1532(4) 0.02019(8) -0.1279(7) 0.0209(14) Uani 1 1 d . .
H19 H -0.2085 0.0120 -0.1623 0.025 Uiso 1 1 calc R U
C26 C -0.1044(3) 0.03566(9) -0.2141(7) 0.0226(14) Uani 1 1 d . .
H20 H -0.1241 0.0373 -0.3066 0.027 Uiso 1 1 calc R U
C27 C -0.0262(4) 0.04878(9) -0.1640(7) 0.0232(15) Uani 1 1 d . .
H21 H 0.0049 0.0603 -0.2193 0.028 Uiso 1 1 calc R U
C28 C 0.0302(4) 0.01016(8) 0.5386(7) 0.0198(14) Uani 1 1 d . .
H22 H 0.0548 0.0159 0.6230 0.024 Uiso 1 1 calc R U

loop_
_atom_site_aniso_label
_atom_site_aniso_U_11
_atom_site_aniso_U_22
_atom_site_aniso_U_33
_atom_site_aniso_U_23
_atom_site_aniso_U_13
_atom_site_aniso_U_12
C1 0.046(4) 0.036(3) 0.049(6) 0.003(4) 0.013(4) -0.014(3)
C2 0.036(3) 0.029(3) 0.021(5) 0.002(3) 0.001(3) -0.011(2)
C3 0.025(3) 0.026(3) 0.033(5) -0.001(3) 0.004(3) -0.004(2)
C4 0.025(3) 0.023(3) 0.021(4) 0.000(3) -0.002(3) -0.005(2)
C5 0.015(3) 0.024(3) 0.020(4) 0.001(2) 0.001(3) -0.003(2)
C6 0.010(2) 0.020(2) 0.024(4) -0.001(3) -0.003(3) 0.001(2)
C7 0.011(2) 0.021(2) 0.017(4) -0.001(3) 0.001(3) 0.0000(19)
C8 0.009(2) 0.021(3) 0.018(4) -0.001(2) 0.005(3) 0.0022(18)
C9 0.010(2) 0.023(3) 0.019(4) -0.001(3) 0.006(3) 0.000(2)
C10 0.013(3) 0.033(3) 0.046(5) -0.001(3) 0.000(3) 0.001(2)
C11 0.027(3) 0.026(3) 0.016(4) 0.001(3) -0.005(3) -0.001(2)
C12 0.021(3) 0.040(3) 0.018(4) 0.001(3) 0.004(3) -0.008(2)
C13 0.025(3) 0.040(3) 0.034(5) 0.008(3) 0.012(3) 0.006(2)
C14 0.013(3) 0.021(2) 0.014(4) 0.001(2) -0.005(3) 0.003(2)
C15 0.013(2) 0.018(2) 0.018(4) 0.002(2) 0.003(3) 0.0039(19)
C16 0.008(2) 0.023(2) 0.024(4) -0.005(3) -0.003(3) 0.0017(19)
C17 0.013(2) 0.020(2) 0.019(4) 0.002(3) -0.006(3) 0.0025(19)
C18 0.017(3) 0.028(3) 0.019(4) 0.000(3) -0.002(3) 0.002(2)
C19 0.011(2) 0.029(3) 0.032(4) -0.009(3) -0.014(3) 0.000(2)
C20 0.021(3) 0.029(3) 0.028(5) -0.005(3) -0.008(3) 0.001(2)
C21 0.024(3) 0.023(3) 0.020(4) 0.001(3) 0.003(3) -0.006(2)
C22 0.007(2) 0.020(2) 0.023(4) -0.004(3) -0.001(3) 0.0032(19)
C23 0.013(2) 0.019(2) 0.019(4) -0.005(2) 0.005(3) 0.0046(19)
C24 0.010(2) 0.027(3) 0.028(4) 0.005(3) -0.002(3) 0.000(2)
C25 0.012(3) 0.025(3) 0.025(4) -0.003(3) -0.003(3) -0.001(2)
C26 0.013(3) 0.040(3) 0.014(4) -0.004(3) -0.003(3) 0.005(2)
C27 0.018(3) 0.029(3) 0.023(4) 0.000(3) -0.001(3) 0.000(2)
C28 0.018(3) 0.025(3) 0.016(4) -0.004(3) -0.005(3) 0.002(2)

loop_
_atom_type_symbol
_atom_type_description
_atom_type_scat_dispersion_real
_atom_type_scat_dispersion_imag
_atom_type_scat_source
C C 0.0033 0.0016 'International Tables Vol C Tables 4.2.6.8 and 6.1.1.4'
H H 0.0000 0.0000 'International Tables Vol C Tables 4.2.6.8 and 6.1.1.4'

loop_
_geom_angle_atom_site_label_1
_geom_angle_atom_site_label_2
_geom_angle_atom_site_label_3
_geom_angle
_geom_angle_site_symmetry_1
_geom_angle_site_symmetry_3
C2 C1 H2 109.5 . .
C2 C1 H3 109.5 . .
H2 C1 H3 109.5 . .
C2 C1 H1 109.5 . .
H2 C1 H1 109.5 . .
H3 C1 H1 109.5 . .
C3 C2 C12 118.2(5) . .
C3 C2 C1 121.5(5) . .
C12 C2 C1 120.3(5) . .
C2 C3 C4 122.1(5) . .
C2 C3 H4 119.0 . .
C4 C3 H4 119.0 . .
C3 C4 C5 118.7(5) . .
C3 C4 C10 120.1(5) . .
C5 C4 C10 121.1(5) . .
C11 C5 C4 120.5(5) . .
C11 C5 C6 121.0(4) . .
C4 C5 C6 118.5(5) . .
C7 C6 C14 108.6(5) . .
C7 C6 C5 129.5(5) . .
C14 C6 C5 121.7(6) . .
C6 C7 C16 131.1(5) . .
C6 C7 C8 108.4(5) . .
C16 C7 C8 120.5(5) . .
C9 C8 C15 134.0(5) . .
C9 C8 C7 118.9(5) . .
C15 C8 C7 106.8(5) . .
C8 C9 C22 118.1(4) . .
C8 C9 C9 124.8(4) . 2
C22 C9 C9 117.1(3) . 2
C4 C10 H6 109.5 . .
C4 C10 H7 109.5 . .
H6 C10 H7 109.5 . .
C4 C10 H5 109.5 . .
H6 C10 H5 109.5 . .
H7 C10 H5 109.5 . .
C5 C11 C12 119.4(5) . .
C5 C11 C13 121.2(5) . .
C12 C11 C13 119.4(5) . .
C11 C12 C2 121.1(5) . .
C11 C12 H8 119.4 . .
C2 C12 H8 119.4 . .
C11 C13 H10 109.5 . .
C11 C13 H11 109.5 . .
H10 C13 H11 109.5 . .
C11 C13 H9 109.5 . .
H10 C13 H9 109.5 . .
H11 C13 H9 109.5 . .
C27 C14 C15 121.7(5) . .
C27 C14 C6 128.9(5) . .
C15 C14 C6 109.0(5) . .
C23 C15 C14 119.7(6) . .
C23 C15 C8 132.8(5) . .
C14 C15 C8 106.4(4) . .
C17 C16 C21 119.1(6) . .
C17 C16 C7 118.7(4) . .
C21 C16 C7 122.2(6) . .
C16 C17 C18 118.7(4) . .
C16 C17 C22 120.4(5) . .
C18 C17 C22 120.9(5) . .
C19 C18 C17 120.7(6) . .
C19 C18 H15 119.7 . .
C17 C18 H15 119.7 . .
C20 C19 C18 120.2(6) . .
C20 C19 H14 119.9 . .
C18 C19 H14 119.9 . .
C19 C20 C21 120.7(5) . .
C19 C20 H13 119.7 . .
C21 C20 H13 119.7 . .
C20 C21 C16 120.5(6) . .
C20 C21 H12 119.8 . .
C16 C21 H12 119.8 . .
C28 C22 C9 118.1(4) . .
C28 C22 C17 122.2(6) . .
C9 C22 C17 119.6(5) . .
C15 C23 C25 116.3(5) . .
C15 C23 C24 124.6(6) . .
C25 C23 C24 118.8(5) . .
C23 C24 H18 109.5 . .
C23 C24 H17 109.5 . .
H18 C24 H17 109.5 . .
C23 C24 H16 109.5 . .
H18 C24 H16 109.5 . .
H17 C24 H16 109.5 . .
C26 C25 C23 123.3(5) . .
C26 C25 H19 118.4 . .
C23 C25 H19 118.4 . .
C25 C26 C27 119.5(6) . .
C25 C26 H20 120.3 . .
C27 C26 H20 120.3 . .
C14 C27 C26 118.6(6) . .
C14 C27 H21 120.7 . .
C26 C27 H21 120.7 . .
C22 C28 C28 122.0(3) . 2
C22 C28 H22 119.0 . .
C28 C28 H22 119.0 2 .

loop_
_geom_bond_atom_site_label_1
_geom_bond_atom_site_label_2
_geom_bond_distance
_geom_bond_site_symmetry_2
C1 C2 1.505(8) .
C1 H2 0.9800 .
C1 H3 0.9800 .
C1 H1 0.9800 .
C2 C3 1.382(8) .
C2 C12 1.399(8) .
C3 C4 1.392(7) .
C3 H4 0.9500 .
C4 C5 1.398(7) .
C4 C10 1.494(8) .
C5 C11 1.389(8) .
C5 C6 1.493(7) .
C6 C7 1.376(9) .
C6 C14 1.454(8) .
C7 C16 1.445(8) .
C7 C8 1.473(6) .
C8 C9 1.399(9) .
C8 C15 1.462(9) .
C9 C22 1.447(9) .
C9 C9 1.485(9) 2
C10 H6 0.9800 .
C10 H7 0.9800 .
C10 H5 0.9800 .
C11 C12 1.394(8) .
C11 C13 1.520(7) .
C12 H8 0.9500 .
C13 H10 0.9800 .
C13 H11 0.9800 .
C13 H9 0.9800 .
C14 C27 1.373(9) .
C14 C15 1.420(8) .
C15 C23 1.399(7) .
C16 C17 1.402(9) .
C16 C21 1.406(7) .
C17 C18 1.415(8) .
C17 C22 1.465(6) .
C18 C19 1.377(7) .
C18 H15 0.9500 .
C19 C20 1.371(9) .
C19 H14 0.9500 .
C20 C21 1.380(9) .
C20 H13 0.9500 .
C21 H12 0.9500 .
C22 C28 1.366(9) .
C23 C25 1.400(9) .
C23 C24 1.484(8) .
C24 H18 0.9800 .
C24 H17 0.9800 .
C24 H16 0.9800 .
C25 C26 1.387(8) .
C25 H19 0.9500 .
C26 C27 1.394(7) .
C26 H20 0.9500 .
C27 H21 0.9500 .
C28 C28 1.416(10) 2
C28 H22 0.9500 .
